data_4123741
loop_
_publ_author_name
'Cai, Weizhao'
'G\/ladysiak, Andrzej'
'Anio\/la, Michalina'
'Smith, Vincent J.'
'Barbour, Leonard J.'
'Katrusiak, Andrzej'

_publ_section_title
;
 Giant Negative Area Compressibility Tunable in a Soft Porous Framework
 Material.
;
_journal_issue 29
_journal_name_full 'Journal of the American Chemical Society'
_journal_page_first 9296
_journal_page_last 9301
_journal_paper_doi 10.1021/jacs.5b03280
_journal_volume 137
_journal_year 2015
_chemical_formula_moiety 'C18 H12 N2 O3 Zn, H2 O'
_chemical_formula_sum 'C18 H14 N2 O4 Zn'
_chemical_formula_weight 387.68
_chemical_name_systematic
; 
 ? 
;
_space_group_IT_number 82
_symmetry_cell_setting tetragonal
_symmetry_space_group_name_Hall 'I -4'
_symmetry_space_group_name_H-M 'I -4'
_atom_sites_solution_hydrogens geom
_atom_sites_solution_primary direct
_atom_sites_solution_secondary difmap
_audit_creation_method SHELXL-97
_cell_angle_alpha 90.00
_cell_angle_beta 90.00
_cell_angle_gamma 90.00
_cell_formula_units_Z 8
_cell_length_a 26.5471(12)
_cell_length_b 26.5471(12)
_cell_length_c 5.1352(4)
_cell_measurement_pressure 180000
_cell_measurement_temperature 296(2)
_cell_volume 3619.0(4)
_computing_cell_refinement 'CrysAlis (Oxford Diffraction, 2010)'
_computing_data_collection 'CrysAlis (Oxford Diffraction, 2010)'
_computing_data_reduction 'CrysAlisRED (Oxford Diffraction, 2010)'
_computing_molecular_graphics 'Mercury (Macrae et al., 2008)'
_computing_publication_material 'SHELXL-97 (Sheldrick, 2008)'
_computing_structure_refinement 'SHELXL-97 (Sheldrick, 2008)'
_computing_structure_solution 'SHELXS-97 (Sheldrick, 2008)'
_diffrn_ambient_temperature 296(2)
_diffrn_measured_fraction_theta_full 0.315
_diffrn_measured_fraction_theta_max 0.315
_diffrn_measurement_device_type 'Oxford Diffraction Xcalibur Eos'
_diffrn_measurement_method
;HP omega scans - for more details see:
A. Budzianowski, A. Katrusiak in High-Pressure Crystallography
(Eds.: A. Katrusiak, P. F. McMillan),
Dordrecht: Kluwer Acad. Publ., 2004 pp.157-168
;
_diffrn_radiation_monochromator graphite
_diffrn_radiation_source 'fine-focus sealed tube'
_diffrn_radiation_type MoK\a
_diffrn_radiation_wavelength 0.71073
_diffrn_reflns_av_R_equivalents 0.0970
_diffrn_reflns_av_sigmaI/netI 0.0922
_diffrn_reflns_limit_h_max 43
_diffrn_reflns_limit_h_min -43
_diffrn_reflns_limit_k_max 8
_diffrn_reflns_limit_k_min -8
_diffrn_reflns_limit_l_max 8
_diffrn_reflns_limit_l_min -8
_diffrn_reflns_number 13974
_diffrn_reflns_theta_full 35.67
_diffrn_reflns_theta_max 35.67
_diffrn_reflns_theta_min 4.59
_exptl_absorpt_coefficient_mu 1.380
_exptl_absorpt_correction_T_max 0.8197
_exptl_absorpt_correction_T_min 0.6220
_exptl_absorpt_correction_type analytical
_exptl_absorpt_process_details
;
Katrusiak, A. (2003). REDSHABS - Program for correcting
reflections intensities for DAC absorption, gasket shadowing
and sample crystal absorption. Adam Mickiewicz University, Pozna\'n.
Katrusiak, A. (2004). Z. Kristallogr. 219, 461-467
;
_exptl_crystal_colour Brown
_exptl_crystal_density_diffrn 1.423
_exptl_crystal_density_method 'not measured'
_exptl_crystal_description Block
_exptl_crystal_F_000 1584
_exptl_crystal_size_max 0.38
_exptl_crystal_size_mid 0.27
_exptl_crystal_size_min 0.15
_refine_diff_density_max 0.383
_refine_diff_density_min -0.322
_refine_diff_density_rms 0.063
_refine_ls_abs_structure_details 'Flack H D (1983), Acta Cryst. A39, 876-881'
_refine_ls_abs_structure_Flack 0.01(6)
_refine_ls_extinction_method none
_refine_ls_goodness_of_fit_ref 1.051
_refine_ls_hydrogen_treatment constr
_refine_ls_matrix_type full
_refine_ls_number_parameters 209
_refine_ls_number_reflns 2658
_refine_ls_number_restraints 311
_refine_ls_restrained_S_all 1.050
_refine_ls_R_factor_all 0.1216
_refine_ls_R_factor_gt 0.0677
_refine_ls_shift/su_max 0.000
_refine_ls_shift/su_mean 0.000
_refine_ls_structure_factor_coef Fsqd
_refine_ls_weighting_details 'calc w=1/[\s^2^(Fo^2^)+(0.1024P)^2^+7.2341P] where P=(Fo^2^+2Fc^2^)/3'
_refine_ls_weighting_scheme calc
_refine_ls_wR_factor_gt 0.1640
_refine_ls_wR_factor_ref 0.1955
_reflns_number_gt 1732
_reflns_number_total 2658
_reflns_threshold_expression >2sigma(I)
_cod_data_source_file ja5b03280_si_003.cif
_cod_data_source_block 1H2O_0.18GPa_in_Silicone_Oil
_cod_depositor_comments
;
The following automatic conversions were performed:
'_atom_site_symetry_multiplicity' tag replaced with
'_atom_site_symmetry_multiplicity' tag as specified in the
replacement file
'/usr/data/users/saulius/crontab/automatic-downloads/rss-feeds/ACS/lib/lists/replacement-tags.lst'.

Automatic conversion script
Id: cif_correct_tags 3376 2015-05-07 07:48:27Z andrius 

The following automatic conversions were performed:

'_symmetry_cell_setting' value 'Tetragonal' changed to 'tetragonal'
according to
/usr/data/users/saulius/crontab/automatic-downloads/rss-feeds/ACS/lib/dictionaries/cif_core.dic
dictionary named 'cif_core.dic' version 2.4.2 from 2011-04-26.

Automatic conversion script
Id: cif_fix_values 3271 2015-04-21 07:52:19Z andrius 

 Adding full bibliography for 4123717--4123744.cif.
;
_cod_original_sg_symbol_Hall I-4
_cod_original_sg_symbol_H-M I-4
_cod_database_code 4123741

loop_
_symmetry_equiv_pos_as_xyz
'x, y, z'
'-x, -y, z'
'y, -x, -z'
'-y, x, -z'
'x+1/2, y+1/2, z+1/2'
'-x+1/2, -y+1/2, z+1/2'
'y+1/2, -x+1/2, -z+1/2'
'-y+1/2, x+1/2, -z+1/2'

loop_
_atom_site_label
_atom_site_type_symbol
_atom_site_fract_x
_atom_site_fract_y
_atom_site_fract_z
_atom_site_U_iso_or_equiv
_atom_site_adp_type
_atom_site_occupancy
_atom_site_symmetry_multiplicity
_atom_site_calc_flag
_atom_site_refinement_flags
_atom_site_disorder_assembly
_atom_site_disorder_group
Zn1 Zn 0.27280(4) 0.21416(3) 0.91481(16) 0.0358(3) Uani 1 1 d U . .
O1 O 0.2211(2) 0.2527(3) 1.0854(12) 0.0479(14) Uani 1 1 d U . .
H1O H 0.2003 0.2637 0.9731 0.072 Uiso 1 1 d R . .
N1 N 0.2514(3) 0.1414(2) 0.8970(13) 0.0512(18) Uani 1 1 d DU . .
C1 C 0.2678(3) 0.10469(19) 1.0434(12) 0.059(3) Uani 1 1 d DU . .
H1 H 0.2932 0.1084 1.1667 0.071 Uiso 1 1 calc R . .
N2 N 0.2437(2) 0.0605(2) 0.9959(10) 0.052(2) Uani 1 1 d DU A .
C2 C 0.21311(16) 0.1212(2) 0.7416(8) 0.0423(18) Uani 1 1 d DU . .
O2 O 0.2771(3) -0.1667(2) 1.3718(12) 0.0547(18) Uani 1 1 d U . .
C3 C 0.1836(2) 0.1443(2) 0.5550(11) 0.0425(18) Uani 1 1 d DU . .
H3 H 0.1876 0.1783 0.5159 0.051 Uiso 1 1 calc R . .
O3A O 0.3155(8) -0.1288(7) 1.684(4) 0.085(5) Uani 0.569(17) 1 d PU . .
O3B O 0.3450(11) -0.1300(10) 1.532(4) 0.085(5) Uani 0.431(17) 1 d PU . .
C4 C 0.1476(2) 0.1152(2) 0.4269(10) 0.0427(18) Uani 1 1 d DU . .
C5 C 0.1174(3) 0.1359(3) 0.2354(12) 0.057(2) Uani 1 1 d DU . .
H5 H 0.1214 0.1697 0.1923 0.068 Uiso 1 1 calc R . .
C6 C 0.0811(2) 0.1076(3) 0.1053(13) 0.064(3) Uani 1 1 d DU . .
H6 H 0.0608 0.1221 -0.0218 0.077 Uiso 1 1 calc R . .
C7 C 0.0758(2) 0.0566(3) 0.1706(12) 0.074(4) Uani 1 1 d DU . .
H7 H 0.0519 0.0371 0.0849 0.089 Uiso 1 1 calc R . .
C8 C 0.1057(3) 0.0349(3) 0.3609(14) 0.059(3) Uani 1 1 d DU . .
H8 H 0.1015 0.0010 0.4024 0.071 Uiso 1 1 calc R . .
C9 C 0.1424(2) 0.0635(2) 0.4921(9) 0.044(2) Uani 1 1 d DU . .
C10 C 0.1719(2) 0.0403(3) 0.6825(11) 0.0446(19) Uani 1 1 d DU . .
H10 H 0.1677 0.0065 0.7251 0.053 Uiso 1 1 calc R . .
C11 C 0.2078(3) 0.0700(2) 0.8049(14) 0.0432(19) Uani 1 1 d DU . .
C12 C 0.25748(19) 0.0132(2) 1.1039(13) 0.0488(12) Uani 1 1 d DU . .
C15 C 0.2849(3) -0.0782(3) 1.3222(14) 0.0488(12) Uani 1 1 d DU . .
C13A C 0.2775(4) 0.0108(3) 1.3520(14) 0.0488(12) Uani 0.517(7) 1 d PDU A 1
H13A H 0.2817 0.0405 1.4453 0.059 Uiso 0.517(7) 1 calc PR A 1
C14A C 0.2914(4) -0.0341(3) 1.4662(13) 0.0488(12) Uani 0.517(7) 1 d PDU A 1
H14A H 0.3046 -0.0350 1.6337 0.059 Uiso 0.517(7) 1 calc PR A 1
C16A C 0.2647(5) -0.0778(3) 1.0749(16) 0.0488(12) Uani 0.517(7) 1 d PDU A 1
H16A H 0.2600 -0.1076 0.9827 0.059 Uiso 0.517(7) 1 calc PR A 1
C17A C 0.2515(4) -0.0321(3) 0.9679(13) 0.0488(12) Uani 0.517(7) 1 d PDU A 1
H17A H 0.2383 -0.0313 0.8003 0.059 Uiso 0.517(7) 1 calc PR A 1
C13B C 0.3072(2) 0.0048(3) 1.1635(19) 0.0488(12) Uani 0.483(7) 1 d PDU A 2
H13B H 0.3310 0.0297 1.1309 0.059 Uiso 0.483(7) 1 calc PR A 2
C14B C 0.3223(3) -0.0415(3) 1.274(2) 0.0488(12) Uani 0.483(7) 1 d PDU A 2
H14B H 0.3559 -0.0477 1.3138 0.059 Uiso 0.483(7) 1 calc PR A 2
C16B C 0.2337(3) -0.0717(3) 1.261(2) 0.0488(12) Uani 0.483(7) 1 d PDU A 2
H16B H 0.2096 -0.0965 1.2891 0.059 Uiso 0.483(7) 1 calc PR A 2
C17B C 0.2224(2) -0.0243(4) 1.155(2) 0.0488(12) Uani 0.483(7) 1 d PDU A 2
H17B H 0.1889 -0.0175 1.1148 0.059 Uiso 0.483(7) 1 calc PR A 2
C18 C 0.2982(6) -0.1279(4) 1.448(2) 0.062(3) Uani 1 1 d U A .
O1W O 0.3503(9) 0.0976(9) 1.537(5) 0.235(11) Uiso 1 1 d . . .
H1WA H 0.3517 0.1265 1.4662 0.282 Uiso 1 1 d R . .
H1WB H 0.3673 0.0852 1.6613 0.282 Uiso 1 1 d R . .

loop_
_atom_site_aniso_label
_atom_site_aniso_U_11
_atom_site_aniso_U_22
_atom_site_aniso_U_33
_atom_site_aniso_U_23
_atom_site_aniso_U_13
_atom_site_aniso_U_12
Zn1 0.0344(5) 0.0293(4) 0.0436(4) -0.0022(4) -0.0062(4) -0.0026(9)
O1 0.043(3) 0.055(3) 0.045(2) -0.005(3) -0.001(3) 0.012(6)
N1 0.061(5) 0.030(3) 0.063(4) 0.004(3) -0.018(4) 0.001(6)
C1 0.073(7) 0.028(3) 0.077(6) -0.002(4) -0.042(6) -0.005(7)
N2 0.066(5) 0.028(3) 0.063(4) 0.000(3) -0.029(4) -0.011(6)
C2 0.038(4) 0.033(3) 0.057(4) 0.004(4) -0.005(4) -0.002(6)
O2 0.075(5) 0.031(3) 0.058(3) 0.009(3) -0.011(4) 0.003(6)
C3 0.041(4) 0.029(3) 0.058(4) 0.012(4) -0.001(3) -0.013(6)
O3A 0.095(9) 0.061(5) 0.098(8) 0.014(8) -0.056(8) 0.014(9)
O3B 0.095(9) 0.061(5) 0.098(8) 0.014(8) -0.056(8) 0.014(9)
C4 0.042(4) 0.035(3) 0.051(4) 0.002(4) -0.011(4) -0.006(7)
C5 0.056(6) 0.047(4) 0.067(5) -0.004(4) -0.018(5) 0.009(8)
C6 0.049(5) 0.069(5) 0.073(5) -0.005(6) -0.033(5) 0.021(9)
C7 0.080(8) 0.057(5) 0.084(7) -0.023(5) -0.039(6) 0.005(9)
C8 0.057(6) 0.045(4) 0.075(6) -0.016(4) -0.024(5) -0.002(7)
C9 0.040(5) 0.034(4) 0.057(4) -0.003(3) -0.009(3) -0.002(7)
C10 0.041(4) 0.035(4) 0.058(4) -0.001(4) -0.011(4) -0.002(6)
C11 0.045(5) 0.036(4) 0.049(4) -0.002(3) -0.005(3) 0.000(6)
C12 0.052(3) 0.0347(17) 0.059(2) 0.0013(19) -0.020(2) -0.001(4)
C15 0.052(3) 0.0347(17) 0.059(2) 0.0013(19) -0.020(2) -0.001(4)
C13A 0.052(3) 0.0347(17) 0.059(2) 0.0013(19) -0.020(2) -0.001(4)
C14A 0.052(3) 0.0347(17) 0.059(2) 0.0013(19) -0.020(2) -0.001(4)
C16A 0.052(3) 0.0347(17) 0.059(2) 0.0013(19) -0.020(2) -0.001(4)
C17A 0.052(3) 0.0347(17) 0.059(2) 0.0013(19) -0.020(2) -0.001(4)
C13B 0.052(3) 0.0347(17) 0.059(2) 0.0013(19) -0.020(2) -0.001(4)
C14B 0.052(3) 0.0347(17) 0.059(2) 0.0013(19) -0.020(2) -0.001(4)
C16B 0.052(3) 0.0347(17) 0.059(2) 0.0013(19) -0.020(2) -0.001(4)
C17B 0.052(3) 0.0347(17) 0.059(2) 0.0013(19) -0.020(2) -0.001(4)
C18 0.079(7) 0.037(4) 0.069(5) 0.009(4) -0.027(6) 0.002(7)

loop_
_atom_type_symbol
_atom_type_description
_atom_type_scat_dispersion_real
_atom_type_scat_dispersion_imag
_atom_type_scat_source
C C 0.0033 0.0016 'International Tables Vol C Tables 4.2.6.8 and 6.1.1.4'
H H 0.0000 0.0000 'International Tables Vol C Tables 4.2.6.8 and 6.1.1.4'
N N 0.0061 0.0033 'International Tables Vol C Tables 4.2.6.8 and 6.1.1.4'
O O 0.0106 0.0060 'International Tables Vol C Tables 4.2.6.8 and 6.1.1.4'
Zn Zn 0.2839 1.4301 'International Tables Vol C Tables 4.2.6.8 and 6.1.1.4'

loop_
_geom_angle_atom_site_label_1
_geom_angle_atom_site_label_2
_geom_angle_atom_site_label_3
_geom_angle
_geom_angle_site_symmetry_1
_geom_angle_site_symmetry_3
O1 Zn1 O1 102.61(16) 6_554 .
O1 Zn1 O2 111.8(3) 6_554 7_557
O1 Zn1 O2 105.5(3) . 7_557
O1 Zn1 N1 115.1(3) 6_554 .
O1 Zn1 N1 109.3(3) . .
O2 Zn1 N1 111.7(3) 7_557 .
Zn1 O1 Zn1 126.0(3) 6 .
C1 N1 C2 106.5(6) . .
C1 N1 Zn1 126.6(5) . .
C2 N1 Zn1 126.7(4) . .
N1 C1 N2 112.6(6) . .
C1 N2 C11 107.1(6) . .
C1 N2 C12 124.9(4) . .
C11 N2 C12 127.7(6) . .
C3 C2 N1 129.7(6) . .
C3 C2 C11 122.2(5) . .
N1 C2 C11 108.2(4) . .
C18 O2 Zn1 116.8(6) . 8_547
C2 C3 C4 118.1(4) . .
O3B O3A C18 66.0(16) . .
O3A O3B C18 63.9(18) . .
C5 C4 C3 120.8(5) . .
C5 C4 C9 119.7(5) . .
C3 C4 C9 119.4(4) . .
C4 C5 C6 121.8(5) . .
C5 C6 C7 118.4(4) . .
C8 C7 C6 121.0(5) . .
C7 C8 C9 120.5(6) . .
C10 C9 C8 119.0(6) . .
C10 C9 C4 122.5(5) . .
C8 C9 C4 118.5(5) . .
C11 C10 C9 116.8(5) . .
C10 C11 N2 133.4(6) . .
C10 C11 C2 121.0(4) . .
N2 C11 C2 105.6(4) . .
C13B C12 C13A 54.4(5) . .
C13B C12 C17B 119.1(4) . .
C13A C12 C17B 93.0(5) . .
C13B C12 C17A 94.6(5) . .
C13A C12 C17A 117.6(4) . .
C17B C12 C17A 53.2(6) . .
C13B C12 N2 118.6(4) . .
C13A C12 N2 120.0(6) . .
C17B C12 N2 122.3(4) . .
C17A C12 N2 122.4(5) . .
C16A C15 C14A 122.0(6) . .
C16A C15 C16B 54.4(6) . .
C14A C15 C16B 97.7(6) . .
C16A C15 C14B 96.1(6) . .
C14A C15 C14B 55.1(6) . .
C16B C15 C14B 123.8(6) . .
C16A C15 C18 119.5(7) . .
C14A C15 C18 118.5(6) . .
C16B C15 C18 115.4(8) . .
C14B C15 C18 120.8(8) . .
C14A C13A C12 122.3(3) . .
C13A C14A C15 117.9(3) . .
C17A C16A C15 118.3(3) . .
C16A C17A C12 122.0(2) . .
C12 C13B C14B 120.3(4) . .
C13B C14B C15 118.0(4) . .
C15 C16B C17B 113.9(4) . .
C12 C17B C16B 124.8(3) . .
O2 C18 O3A 116.3(12) . .
O2 C18 O3B 119.8(15) . .
O3A C18 O3B 50.1(12) . .
O2 C18 C15 119.0(9) . .
O3A C18 C15 119.9(11) . .
O3B C18 C15 113.4(15) . .

loop_
_geom_bond_atom_site_label_1
_geom_bond_atom_site_label_2
_geom_bond_distance
_geom_bond_site_symmetry_2
Zn1 O1 1.914(6) 6_554
Zn1 O1 1.922(6) .
Zn1 O2 1.957(6) 7_557
Zn1 N1 2.015(7) .
O1 Zn1 1.914(6) 6
N1 C1 1.3051(10) .
N1 C2 1.400(9) .
C1 N2 1.3580(10) .
N2 C11 1.3903(10) .
N2 C12 1.420(8) .
C2 C3 1.3821(10) .
C2 C11 1.405(6) .
O2 C18 1.236(13) .
O2 Zn1 1.957(6) 8_547
C3 C4 1.394(6) .
O3A O3B 1.10(3) .
O3A C18 1.293(17) .
O3B C18 1.32(3) .
C4 C5 1.3828(10) .
C4 C9 1.418(6) .
C5 C6 1.393(6) .
C6 C7 1.400(7) .
C7 C8 1.385(6) .
C8 C9 1.408(6) .
C9 C10 1.397(6) .
C10 C11 1.388(6) .
C12 C13B 1.3725(10) .
C12 C13A 1.3820(10) .
C12 C17B 1.388(6) .
C12 C17A 1.400(6) .
C15 C16A 1.379(6) .
C15 C14A 1.395(6) .
C15 C16B 1.404(6) .
C15 C14B 1.414(6) .
C15 C18 1.513(13) .
C13A C14A 1.379(5) .
C16A C17A 1.376(5) .
C13B C14B 1.412(7) .
C16B C17B 1.406(7) .

loop_
_geom_torsion_atom_site_label_1
_geom_torsion_atom_site_label_2
_geom_torsion_atom_site_label_3
_geom_torsion_atom_site_label_4
_geom_torsion
_geom_torsion_site_symmetry_1
_geom_torsion_site_symmetry_4
O1 Zn1 O1 Zn1 -123.3(6) 6_554 6
O2 Zn1 O1 Zn1 -6.2(5) 7_557 6
N1 Zn1 O1 Zn1 114.0(5) . 6
O1 Zn1 N1 C1 141.8(3) 6_554 .
O1 Zn1 N1 C1 -103.4(3) . .
O2 Zn1 N1 C1 12.9(4) 7_557 .
O1 Zn1 N1 C2 -44.3(4) 6_554 .
O1 Zn1 N1 C2 70.5(3) . .
O2 Zn1 N1 C2 -173.2(3) 7_557 .
C2 N1 C1 N2 0.9(2) . .
Zn1 N1 C1 N2 175.8(4) . .
N1 C1 N2 C11 -1.3(5) . .
N1 C1 N2 C12 172.4(4) . .
C1 N1 C2 C3 179.7(3) . .
Zn1 N1 C2 C3 4.8(4) . .
C1 N1 C2 C11 -0.1(4) . .
Zn1 N1 C2 C11 -175.0(5) . .
N1 C2 C3 C4 -180.0(3) . .
C11 C2 C3 C4 -0.1(7) . .
C2 C3 C4 C5 -179.0(4) . .
C2 C3 C4 C9 0.2(7) . .
C3 C4 C5 C6 -179.8(5) . .
C9 C4 C5 C6 0.9(8) . .
C4 C5 C6 C7 -0.6(8) . .
C5 C6 C7 C8 0.4(8) . .
C6 C7 C8 C9 -0.5(8) . .
C7 C8 C9 C10 -179.8(5) . .
C7 C8 C9 C4 0.7(8) . .
C5 C4 C9 C10 179.6(5) . .
C3 C4 C9 C10 0.4(8) . .
C5 C4 C9 C8 -0.9(7) . .
C3 C4 C9 C8 179.8(5) . .
C8 C9 C10 C11 179.5(6) . .
C4 C9 C10 C11 -1.0(8) . .
C9 C10 C11 N2 -179.0(8) . .
C9 C10 C11 C2 1.1(10) . .
C1 N2 C11 C10 -178.8(9) . .
C12 N2 C11 C10 7.8(14) . .
C1 N2 C11 C2 1.1(7) . .
C12 N2 C11 C2 -172.3(5) . .
C3 C2 C11 C10 -0.6(10) . .
N1 C2 C11 C10 179.3(6) . .
C3 C2 C11 N2 179.5(4) . .
N1 C2 C11 N2 -0.6(7) . .
C1 N2 C12 C13B -29.7(7) . .
C11 N2 C12 C13B 142.7(8) . .
C1 N2 C12 C13A 33.5(7) . .
C11 N2 C12 C13A -154.1(7) . .
C1 N2 C12 C17B 149.3(6) . .
C11 N2 C12 C17B -38.3(9) . .
C1 N2 C12 C17A -146.6(7) . .
C11 N2 C12 C17A 25.7(8) . .
C13B C12 C13A C14A -74.7(4) . .
C17B C12 C13A C14A 49.5(4) . .
C17A C12 C13A C14A 0.0(3) . .
N2 C12 C13A C14A 179.8(3) . .
C12 C13A C14A C15 0.3(3) . .
C16A C15 C14A C13A -0.9(6) . .
C16B C15 C14A C13A -53.4(5) . .
C14B C15 C14A C13A 72.7(4) . .
C18 C15 C14A C13A -177.9(9) . .
C14A C15 C16A C17A 1.2(9) . .
C16B C15 C16A C17A 76.6(7) . .
C14B C15 C16A C17A -51.1(7) . .
C18 C15 C16A C17A 178.1(10) . .
C15 C16A C17A C12 -0.9(9) . .
C13B C12 C17A C16A 52.2(7) . .
C13A C12 C17A C16A 0.3(7) . .
C17B C12 C17A C16A -71.2(6) . .
N2 C12 C17A C16A -179.5(5) . .
C13A C12 C13B C14B 71.2(4) . .
C17B C12 C13B C14B 0.2(3) . .
C17A C12 C13B C14B -49.8(4) . .
N2 C12 C13B C14B 179.3(5) . .
C12 C13B C14B C15 -0.5(3) . .
C16A C15 C14B C13B 52.2(5) . .
C14A C15 C14B C13B -72.9(4) . .
C16B C15 C14B C13B 1.5(6) . .
C18 C15 C14B C13B -178.0(7) . .
C16A C15 C16B C17B -73.2(6) . .
C14A C15 C16B C17B 50.8(7) . .
C14B C15 C16B C17B -2.0(8) . .
C18 C15 C16B C17B 177.5(8) . .
C13B C12 C17B C16B -0.9(7) . .
C13A C12 C17B C16B -51.2(7) . .
C17A C12 C17B C16B 71.5(6) . .
N2 C12 C17B C16B -179.9(7) . .
C15 C16B C17B C12 1.7(8) . .
Zn1 O2 C18 O3A -12.9(19) 8_547 .
Zn1 O2 C18 O3B 44(2) 8_547 .
Zn1 O2 C18 C15 -168.3(8) 8_547 .
O3B O3A C18 O2 108(2) . .
O3B O3A C18 C15 -97(2) . .
O3A O3B C18 O2 -101(2) . .
O3A O3B C18 C15 110.2(19) . .
C16A C15 C18 O2 -22.9(16) . .
C14A C15 C18 O2 154.2(10) . .
C16B C15 C18 O2 38.9(14) . .
C14B C15 C18 O2 -141.6(10) . .
C16A C15 C18 O3A -177.5(16) . .
C14A C15 C18 O3A 0(2) . .
C16B C15 C18 O3A -115.7(17) . .
C14B C15 C18 O3A 63.8(19) . .
C16A C15 C18 O3B 126.3(17) . .
C14A C15 C18 O3B -56.6(19) . .
C16B C15 C18 O3B -171.8(16) . .
C14B C15 C18 O3B 7.7(19) . .
Zn1 O1 Zn1 O1 -123.3(6) 6 6_554
